data_1561301
loop_
_publ_author_name
'Feng, Chao'
'Zhao, Hong'
'Li, Zong-Qun'

_publ_section_title
;
 Highly efficient electrochemiluminescence on microporous MOFs containing
 zinc secondary building units with a pcu net
;
_journal_name_full 'Journal of Solid State Chemistry'
_journal_page_first 841
_journal_page_last 844
_journal_paper_doi 10.1016/j.jssc.2017.12.011
_journal_volume 258
_journal_year 2018
_chemical_formula_sum 'C24 H12 N12 O14 Zn8'
_chemical_formula_weight 1215.42
_space_group_IT_number 227
_space_group_name_Hall '-F 4vw 2vw 3'
_space_group_name_H-M_alt 'F d -3 m :2'
_symmetry_cell_setting cubic
_symmetry_space_group_name_H-M 'F d -3 m :2'
_atom_sites_solution_hydrogens geom
_atom_sites_solution_primary direct
_atom_sites_solution_secondary difmap
_cell_angle_alpha 90.00
_cell_angle_beta 90.00
_cell_angle_gamma 90.00
_cell_formula_units_Z 8
_cell_length_a 20.1343(3)
_cell_length_b 20.1343(3)
_cell_length_c 20.1343(3)
_cell_measurement_temperature 293(2)
_cell_volume 8162.2(2)
_computing_structure_refinement 'SHELXL-97 (Sheldrick, 1997)'
_computing_structure_solution 'SHELXS-97 (Sheldrick, 1990)'
_diffrn_ambient_temperature 293(2)
_diffrn_measured_fraction_theta_full 0.974
_diffrn_measured_fraction_theta_max 0.974
_diffrn_radiation_monochromator graphite
_diffrn_radiation_source 'fine-focus sealed tube'
_diffrn_radiation_type MoK\a
_diffrn_radiation_wavelength 0.71000
_diffrn_reflns_av_R_equivalents 0.0231
_diffrn_reflns_av_sigmaI/netI 0.0137
_diffrn_reflns_limit_h_max 23
_diffrn_reflns_limit_h_min -13
_diffrn_reflns_limit_k_max 25
_diffrn_reflns_limit_k_min -15
_diffrn_reflns_limit_l_max 19
_diffrn_reflns_limit_l_min -21
_diffrn_reflns_number 4176
_diffrn_reflns_theta_full 29.50
_diffrn_reflns_theta_max 29.50
_diffrn_reflns_theta_min 3.35
_exptl_absorpt_coefficient_mu 4.690
_exptl_crystal_colour colorless
_exptl_crystal_density_diffrn 1.978
_exptl_crystal_density_method 'not measured'
_exptl_crystal_description block
_exptl_crystal_F_000 4736
_exptl_crystal_size_max 0.2
_exptl_crystal_size_mid 0.1
_exptl_crystal_size_min 0.1
_refine_diff_density_max 2.758
_refine_diff_density_min -2.086
_refine_diff_density_rms 0.260
_refine_ls_extinction_coef 0.00023(4)
_refine_ls_extinction_expression Fc^*^=kFc[1+0.001xFc^2^\l^3^/sin(2\q)]^-1/4^
_refine_ls_extinction_method SHELXL
_refine_ls_goodness_of_fit_ref 1.383
_refine_ls_hydrogen_treatment mixed
_refine_ls_matrix_type full
_refine_ls_number_parameters 36
_refine_ls_number_reflns 545
_refine_ls_number_restraints 31
_refine_ls_restrained_S_all 1.409
_refine_ls_R_factor_all 0.0926
_refine_ls_R_factor_gt 0.0773
_refine_ls_shift/su_max 0.002
_refine_ls_shift/su_mean 0.001
_refine_ls_structure_factor_coef Fsqd
_refine_ls_weighting_details 'calc w=1/[\s^2^(Fo^2^)+(0.0656P)^2^+568.4792P] where P=(Fo^2^+2Fc^2^)/3'
_refine_ls_weighting_scheme calc
_refine_ls_wR_factor_gt 0.2067
_refine_ls_wR_factor_ref 0.2153
_reflns_number_gt 420
_reflns_number_total 545
_reflns_threshold_expression >2sigma(I)
_cod_data_source_file JSSC-2018-258-841.cif
_cod_data_source_block zh-123
_cod_original_sg_symbol_H-M Fd-3m
_cod_database_code 1561301

loop_
_symmetry_equiv_pos_as_xyz
'x, y, z'
'-y, x+1/4, z+1/4'
'-x+1/4, -y+1/4, z'
'y+1/4, -x, z+1/4'
'x+1/4, -z, y+1/4'
'x, -y+1/4, -z+1/4'
'x+1/4, z+1/4, -y'
'z+1/4, y+1/4, -x'
'-x+1/4, y, -z+1/4'
'-z, y+1/4, x+1/4'
'z, x, y'
'y, z, x'
'-y+1/4, -z+1/4, x'
'z, -x+1/4, -y+1/4'
'-y+1/4, z, -x+1/4'
'-z+1/4, -x+1/4, y'
'-z+1/4, x, -y+1/4'
'y, -z+1/4, -x+1/4'
'y+1/4, x+1/4, -z'
'-y, -x, -z'
'-x, z+1/4, y+1/4'
'-x, -z, -y'
'z+1/4, -y, x+1/4'
'-z, -y, -x'
'x, y+1/2, z+1/2'
'-y, x+3/4, z+3/4'
'-x+1/4, -y+3/4, z+1/2'
'y+1/4, -x+1/2, z+3/4'
'x+1/4, -z+1/2, y+3/4'
'x, -y+3/4, -z+3/4'
'x+1/4, z+3/4, -y+1/2'
'z+1/4, y+3/4, -x+1/2'
'-x+1/4, y+1/2, -z+3/4'
'-z, y+3/4, x+3/4'
'z, x+1/2, y+1/2'
'y, z+1/2, x+1/2'
'-y+1/4, -z+3/4, x+1/2'
'z, -x+3/4, -y+3/4'
'-y+1/4, z+1/2, -x+3/4'
'-z+1/4, -x+3/4, y+1/2'
'-z+1/4, x+1/2, -y+3/4'
'y, -z+3/4, -x+3/4'
'y+1/4, x+3/4, -z+1/2'
'-y, -x+1/2, -z+1/2'
'-x, z+3/4, y+3/4'
'-x, -z+1/2, -y+1/2'
'z+1/4, -y+1/2, x+3/4'
'-z, -y+1/2, -x+1/2'
'x+1/2, y, z+1/2'
'-y+1/2, x+1/4, z+3/4'
'-x+3/4, -y+1/4, z+1/2'
'y+3/4, -x, z+3/4'
'x+3/4, -z, y+3/4'
'x+1/2, -y+1/4, -z+3/4'
'x+3/4, z+1/4, -y+1/2'
'z+3/4, y+1/4, -x+1/2'
'-x+3/4, y, -z+3/4'
'-z+1/2, y+1/4, x+3/4'
'z+1/2, x, y+1/2'
'y+1/2, z, x+1/2'
'-y+3/4, -z+1/4, x+1/2'
'z+1/2, -x+1/4, -y+3/4'
'-y+3/4, z, -x+3/4'
'-z+3/4, -x+1/4, y+1/2'
'-z+3/4, x, -y+3/4'
'y+1/2, -z+1/4, -x+3/4'
'y+3/4, x+1/4, -z+1/2'
'-y+1/2, -x, -z+1/2'
'-x+1/2, z+1/4, y+3/4'
'-x+1/2, -z, -y+1/2'
'z+3/4, -y, x+3/4'
'-z+1/2, -y, -x+1/2'
'x+1/2, y+1/2, z'
'-y+1/2, x+3/4, z+1/4'
'-x+3/4, -y+3/4, z'
'y+3/4, -x+1/2, z+1/4'
'x+3/4, -z+1/2, y+1/4'
'x+1/2, -y+3/4, -z+1/4'
'x+3/4, z+3/4, -y'
'z+3/4, y+3/4, -x'
'-x+3/4, y+1/2, -z+1/4'
'-z+1/2, y+3/4, x+1/4'
'z+1/2, x+1/2, y'
'y+1/2, z+1/2, x'
'-y+3/4, -z+3/4, x'
'z+1/2, -x+3/4, -y+1/4'
'-y+3/4, z+1/2, -x+1/4'
'-z+3/4, -x+3/4, y'
'-z+3/4, x+1/2, -y+1/4'
'y+1/2, -z+3/4, -x+1/4'
'y+3/4, x+3/4, -z'
'-y+1/2, -x+1/2, -z'
'-x+1/2, z+3/4, y+1/4'
'-x+1/2, -z+1/2, -y'
'z+3/4, -y+1/2, x+1/4'
'-z+1/2, -y+1/2, -x'
'-x, -y, -z'
'y, -x-1/4, -z-1/4'
'x-1/4, y-1/4, -z'
'-y-1/4, x, -z-1/4'
'-x-1/4, z, -y-1/4'
'-x, y-1/4, z-1/4'
'-x-1/4, -z-1/4, y'
'-z-1/4, -y-1/4, x'
'x-1/4, -y, z-1/4'
'z, -y-1/4, -x-1/4'
'-z, -x, -y'
'-y, -z, -x'
'y-1/4, z-1/4, -x'
'-z, x-1/4, y-1/4'
'y-1/4, -z, x-1/4'
'z-1/4, x-1/4, -y'
'z-1/4, -x, y-1/4'
'-y, z-1/4, x-1/4'
'-y-1/4, -x-1/4, z'
'y, x, z'
'x, -z-1/4, -y-1/4'
'x, z, y'
'-z-1/4, y, -x-1/4'
'z, y, x'
'-x, -y+1/2, -z+1/2'
'y, -x+1/4, -z+1/4'
'x-1/4, y+1/4, -z+1/2'
'-y-1/4, x+1/2, -z+1/4'
'-x-1/4, z+1/2, -y+1/4'
'-x, y+1/4, z+1/4'
'-x-1/4, -z+1/4, y+1/2'
'-z-1/4, -y+1/4, x+1/2'
'x-1/4, -y+1/2, z+1/4'
'z, -y+1/4, -x+1/4'
'-z, -x+1/2, -y+1/2'
'-y, -z+1/2, -x+1/2'
'y-1/4, z+1/4, -x+1/2'
'-z, x+1/4, y+1/4'
'y-1/4, -z+1/2, x+1/4'
'z-1/4, x+1/4, -y+1/2'
'z-1/4, -x+1/2, y+1/4'
'-y, z+1/4, x+1/4'
'-y-1/4, -x+1/4, z+1/2'
'y, x+1/2, z+1/2'
'x, -z+1/4, -y+1/4'
'x, z+1/2, y+1/2'
'-z-1/4, y+1/2, -x+1/4'
'z, y+1/2, x+1/2'
'-x+1/2, -y, -z+1/2'
'y+1/2, -x-1/4, -z+1/4'
'x+1/4, y-1/4, -z+1/2'
'-y+1/4, x, -z+1/4'
'-x+1/4, z, -y+1/4'
'-x+1/2, y-1/4, z+1/4'
'-x+1/4, -z-1/4, y+1/2'
'-z+1/4, -y-1/4, x+1/2'
'x+1/4, -y, z+1/4'
'z+1/2, -y-1/4, -x+1/4'
'-z+1/2, -x, -y+1/2'
'-y+1/2, -z, -x+1/2'
'y+1/4, z-1/4, -x+1/2'
'-z+1/2, x-1/4, y+1/4'
'y+1/4, -z, x+1/4'
'z+1/4, x-1/4, -y+1/2'
'z+1/4, -x, y+1/4'
'-y+1/2, z-1/4, x+1/4'
'-y+1/4, -x-1/4, z+1/2'
'y+1/2, x, z+1/2'
'x+1/2, -z-1/4, -y+1/4'
'x+1/2, z, y+1/2'
'-z+1/4, y, -x+1/4'
'z+1/2, y, x+1/2'
'-x+1/2, -y+1/2, -z'
'y+1/2, -x+1/4, -z-1/4'
'x+1/4, y+1/4, -z'
'-y+1/4, x+1/2, -z-1/4'
'-x+1/4, z+1/2, -y-1/4'
'-x+1/2, y+1/4, z-1/4'
'-x+1/4, -z+1/4, y'
'-z+1/4, -y+1/4, x'
'x+1/4, -y+1/2, z-1/4'
'z+1/2, -y+1/4, -x-1/4'
'-z+1/2, -x+1/2, -y'
'-y+1/2, -z+1/2, -x'
'y+1/4, z+1/4, -x'
'-z+1/2, x+1/4, y-1/4'
'y+1/4, -z+1/2, x-1/4'
'z+1/4, x+1/4, -y'
'z+1/4, -x+1/2, y-1/4'
'-y+1/2, z+1/4, x-1/4'
'-y+1/4, -x+1/4, z'
'y+1/2, x+1/2, z'
'x+1/2, -z+1/4, -y-1/4'
'x+1/2, z+1/2, y'
'-z+1/4, y+1/2, -x-1/4'
'z+1/2, y+1/2, x'

loop_
_atom_site_label
_atom_site_type_symbol
_atom_site_fract_x
_atom_site_fract_y
_atom_site_fract_z
_atom_site_U_iso_or_equiv
_atom_site_adp_type
_atom_site_occupancy
_atom_site_symmetry_multiplicity
_atom_site_calc_flag
_atom_site_refinement_flags
_atom_site_disorder_assembly
_atom_site_disorder_group
Zn1 Zn 0.68101(4) 0.56899(4) 0.06899(4) 0.0159(3) Uani 1 6 d SDU . .
N7 N 0.6499(2) 0.6001(2) -0.02691(17) 0.0457(17) Uani 1 2 d SDU . .
Zn2 Zn 0.68070(4) 0.18070(4) 0.06930(4) 0.0150(3) Uani 1 6 d SU . .
O5 O 0.6599(3) 0.1599(3) -0.0237(3) 0.0577(19) Uani 1 2 d SU . .
O6 O 0.6250 0.1250 0.1250 0.018(3) Uani 1 24 d SU . .
O0AA O 0.6250 0.6250 0.1250 0.010(2) Uani 1 24 d SU . .
C3 C 0.6626(4) 0.5874(4) -0.0832(5) 0.058(2) Uani 1 2 d SU . .
H3 H 0.6938 0.5562 -0.0967 0.070 Uiso 1 2 calc SR . .
C1AA C 0.6250 0.6250 -0.1251(5) 0.030(2) Uani 1 4 d SU . .
C1 C 0.6250 0.1250 -0.0529(7) 0.052(3) Uani 1 4 d SU . .

loop_
_atom_site_aniso_label
_atom_site_aniso_U_11
_atom_site_aniso_U_22
_atom_site_aniso_U_33
_atom_site_aniso_U_23
_atom_site_aniso_U_13
_atom_site_aniso_U_12
Zn1 0.0159(3) 0.0159(3) 0.0159(3) 0.0001(3) -0.0001(3) -0.0001(3)
N7 0.058(3) 0.058(3) 0.022(2) -0.0128(19) 0.0128(19) -0.019(3)
Zn2 0.0150(3) 0.0150(3) 0.0150(3) -0.0002(2) -0.0002(2) 0.0002(2)
O5 0.077(3) 0.077(3) 0.020(2) -0.0108(19) -0.0108(19) 0.007(4)
O6 0.018(3) 0.018(3) 0.018(3) 0.000 0.000 0.000
O0AA 0.010(2) 0.010(2) 0.010(2) 0.000 0.000 0.000
C3 0.073(4) 0.073(4) 0.029(3) 0.000(2) 0.000(2) 0.017(5)
C1AA 0.033(3) 0.033(3) 0.026(4) 0.000 0.000 -0.001(4)
C1 0.066(5) 0.066(5) 0.022(5) 0.000 0.000 0.000(6)

loop_
_atom_type_symbol
_atom_type_description
_atom_type_scat_dispersion_real
_atom_type_scat_dispersion_imag
_atom_type_scat_source
C C 0.0033 0.0016 'International Tables Vol C Tables 4.2.6.8 and 6.1.1.4'
H H 0.0000 0.0000 'International Tables Vol C Tables 4.2.6.8 and 6.1.1.4'
N N 0.0061 0.0033 'International Tables Vol C Tables 4.2.6.8 and 6.1.1.4'
O O 0.0106 0.0060 'International Tables Vol C Tables 4.2.6.8 and 6.1.1.4'
Zn Zn 0.2839 1.4301 'International Tables Vol C Tables 4.2.6.8 and 6.1.1.4'

loop_
_geom_angle_atom_site_label_1
_geom_angle_atom_site_label_2
_geom_angle_atom_site_label_3
_geom_angle
_geom_angle_site_symmetry_1
_geom_angle_site_symmetry_3
O0AA Zn1 N7 100.63(17) . 64_564
O0AA Zn1 N7 100.63(17) . .
N7 Zn1 N7 116.68(10) 64_564 .
O0AA Zn1 N7 100.63(17) . 39_655
N7 Zn1 N7 116.68(10) 64_564 39_655
N7 Zn1 N7 116.68(10) . 39_655
C3 N7 N7 107.7(6) . 3_665
C3 N7 Zn1 137.7(7) . .
N7 N7 Zn1 114.63(17) 3_665 .
O6 Zn2 O5 107.7(2) . .
O6 Zn2 O5 107.7(2) . 66
O5 Zn2 O5 111.1(2) . 66
O6 Zn2 O5 107.7(2) . 89_545
O5 Zn2 O5 111.1(2) . 89_545
O5 Zn2 O5 111.1(2) 66 89_545
C1 O5 Zn2 138.1(8) . .
Zn2 O6 Zn2 109.5 3_655 124_645
Zn2 O6 Zn2 109.5 3_655 146_565
Zn2 O6 Zn2 109.5 124_645 146_565
Zn2 O6 Zn2 109.5 3_655 .
Zn2 O6 Zn2 109.5 124_645 .
Zn2 O6 Zn2 109.471(1) 146_565 .
Zn1 O0AA Zn1 109.5 148_655 122_565
Zn1 O0AA Zn1 109.5 148_655 .
Zn1 O0AA Zn1 109.5 122_565 .
Zn1 O0AA Zn1 109.5 148_655 3_665
Zn1 O0AA Zn1 109.471(1) 122_565 3_665
Zn1 O0AA Zn1 109.5 . 3_665
N7 C3 C1AA 110.6(10) . .
N7 C3 H3 124.7 . .
C1AA C3 H3 124.7 . .
C3 C1AA C3 103.5(12) 3_665 .
C3 C1AA C1 128.3(6) 3_665 170_565
C3 C1AA C1 128.3(6) . 170_565
O5 C1 O5 118.8(13) . 3_655
O5 C1 C1AA 120.6(7) . 98_565
O5 C1 C1AA 120.6(7) 3_655 98_565

loop_
_geom_bond_atom_site_label_1
_geom_bond_atom_site_label_2
_geom_bond_distance
_geom_bond_site_symmetry_2
Zn1 O0AA 1.9532(13) .
Zn1 N7 2.124(4) 64_564
Zn1 N7 2.124(4) .
Zn1 N7 2.124(4) 39_655
N7 C3 1.189(11) .
N7 N7 1.419(12) 3_665
Zn2 O6 1.9426(13) .
Zn2 O5 1.963(6) .
Zn2 O5 1.963(6) 66
Zn2 O5 1.963(6) 89_545
O5 C1 1.156(10) .
O6 Zn2 1.9426(13) 3_655
O6 Zn2 1.9426(13) 124_645
O6 Zn2 1.9426(13) 146_565
O0AA Zn1 1.9532(13) 148_655
O0AA Zn1 1.9532(13) 122_565
O0AA Zn1 1.9532(13) 3_665
C3 C1AA 1.363(13) .
C3 H3 0.9300 .
C1AA C3 1.363(13) 3_665
C1AA C1 1.449(17) 170_565
C1 O5 1.156(10) 3_655
C1 C1AA 1.449(17) 98_565

loop_
_geom_torsion_atom_site_label_1
_geom_torsion_atom_site_label_2
_geom_torsion_atom_site_label_3
_geom_torsion_atom_site_label_4
_geom_torsion
_geom_torsion_site_symmetry_1
_geom_torsion_site_symmetry_2
_geom_torsion_site_symmetry_3
_geom_torsion_site_symmetry_4
O0AA Zn1 N7 C3 180.000(1) . . . .
N7 Zn1 N7 C3 72.3(3) 64_564 . . .
N7 Zn1 N7 C3 -72.3(3) 39_655 . . .
O0AA Zn1 N7 N7 0.0 . . . 3_665
N7 Zn1 N7 N7 -107.7(3) 64_564 . . 3_665
N7 Zn1 N7 N7 107.7(3) 39_655 . . 3_665
O6 Zn2 O5 C1 0.000(1) . . . .
O5 Zn2 O5 C1 -117.8(3) 66 . . .
O5 Zn2 O5 C1 117.8(3) 89_545 . . .
O5 Zn2 O6 Zn2 0.0 . . . 3_655
O5 Zn2 O6 Zn2 120.0 66 . . 3_655
O5 Zn2 O6 Zn2 -120.0 89_545 . . 3_655
O5 Zn2 O6 Zn2 -120.0 . . . 124_645
O5 Zn2 O6 Zn2 0.0 66 . . 124_645
O5 Zn2 O6 Zn2 120.0 89_545 . . 124_645
O5 Zn2 O6 Zn2 120.0 . . . 146_565
O5 Zn2 O6 Zn2 -120.0 66 . . 146_565
O5 Zn2 O6 Zn2 0.0 89_545 . . 146_565
N7 Zn1 O0AA Zn1 0.0 64_564 . . 148_655
N7 Zn1 O0AA Zn1 -120.0 . . . 148_655
N7 Zn1 O0AA Zn1 120.0 39_655 . . 148_655
N7 Zn1 O0AA Zn1 -120.0 64_564 . . 122_565
N7 Zn1 O0AA Zn1 120.0 . . . 122_565
N7 Zn1 O0AA Zn1 0.0 39_655 . . 122_565
N7 Zn1 O0AA Zn1 120.0 64_564 . . 3_665
N7 Zn1 O0AA Zn1 0.0 . . . 3_665
N7 Zn1 O0AA Zn1 -120.0 39_655 . . 3_665
N7 N7 C3 C1AA 0.000(1) 3_665 . . .
Zn1 N7 C3 C1AA 180.0 . . . .
N7 C3 C1AA C3 0.000(2) . . . 3_665
N7 C3 C1AA C1 180.000(1) . . . 170_565
Zn2 O5 C1 O5 0.000(1) . . . 3_655
Zn2 O5 C1 C1AA 180.0 . . . 98_565
